data_7009867
loop_
_publ_author_name
'Drago, Daniela'
'Pregosin, Paul S.'

_publ_contact_author
;
 Drago Daniela
 Laboratory of Inorganic Chemistry,
 Universit\"atstr. 6
 CH-8092 Z\"urich,
 Switzerland
;
_publ_section_title
;
 Allyl, olefin, aryl and alkyl organometallic palladium complexes of
 1,2-bis[(2R,5R)-2,5-dimethylphospholanyl]benzene
;
_journal_issue 18
_journal_name_full 'Journal of the Chemical Society, Dalton Transactions'
_journal_page_first 3191
_journal_paper_doi 10.1039/b004148n
_journal_year 2000
_chemical_formula_sum 'C25 H31 F5 P2 Pd'
_chemical_formula_weight 594.84
_chemical_name_systematic
;
 ?
;
_space_group_IT_number 19
_symmetry_cell_setting orthorhombic
_symmetry_space_group_name_Hall 'P 2ac 2ab'
_symmetry_space_group_name_H-M 'P 21 21 21'
_atom_sites_solution_hydrogens geom
_atom_sites_solution_primary direct
_atom_sites_solution_secondary difmap
_audit_creation_method SHELXL-97
_cell_angle_alpha 90.00
_cell_angle_beta 90.00
_cell_angle_gamma 90.00
_cell_formula_units_Z 4
_cell_length_a 10.6352(16)
_cell_length_b 14.242(2)
_cell_length_c 17.120(3)
_cell_measurement_reflns_used 6112
_cell_measurement_temperature 293(2)
_cell_measurement_theta_max 52.78
_cell_measurement_theta_min 3
_cell_volume 2593.1(7)
_computing_cell_refinement 'Siemens XSCANS'
_computing_data_collection 'Siemens XSCANS'
_computing_data_reduction 'Siemens SHELXTL'
_computing_molecular_graphics 'Siemens SHELXTL'
_computing_publication_material 'Siemens SHELXTL'
_computing_structure_refinement 'SHELXL-97 (Sheldrick, 1997)'
_computing_structure_solution 'SHELXS-97 (Sheldrick, 1990)'
_diffrn_ambient_temperature 293(2)
_diffrn_measured_fraction_theta_full 1.000
_diffrn_measured_fraction_theta_max 1.000
_diffrn_measurement_device_type 'SMART PLATFORM, CCD Detector'
_diffrn_measurement_method '\w scans'
_diffrn_radiation_monochromator graphite
_diffrn_radiation_source 'fine-focus sealed tube'
_diffrn_radiation_type MoK\a
_diffrn_radiation_wavelength 0.71073
_diffrn_reflns_av_R_equivalents 0.0885
_diffrn_reflns_av_sigmaI/netI 0.0701
_diffrn_reflns_limit_h_max 13
_diffrn_reflns_limit_h_min -8
_diffrn_reflns_limit_k_max 17
_diffrn_reflns_limit_k_min -17
_diffrn_reflns_limit_l_max 20
_diffrn_reflns_limit_l_min -21
_diffrn_reflns_number 19409
_diffrn_reflns_theta_full 26.39
_diffrn_reflns_theta_max 26.39
_diffrn_reflns_theta_min 1.86
_exptl_absorpt_coefficient_mu 0.886
_exptl_absorpt_correction_T_max 0.884148
_exptl_absorpt_correction_T_min 0.614694
_exptl_absorpt_correction_type empirical
_exptl_absorpt_process_details
;
'Program Sadabs, G. Sheldrick, 1997, G\"ottingen'
;
_exptl_crystal_colour 'pale yellow'
_exptl_crystal_density_diffrn 1.524
_exptl_crystal_density_method 'not measured'
_exptl_crystal_description plate
_exptl_crystal_F_000 1208
_exptl_crystal_size_max 0.32
_exptl_crystal_size_mid 0.18
_exptl_crystal_size_min 0.06
_refine_diff_density_max 0.513
_refine_diff_density_min -0.574
_refine_diff_density_rms 0.114
_refine_ls_extinction_method none
_refine_ls_goodness_of_fit_ref 1.146
_refine_ls_hydrogen_treatment mixed
_refine_ls_matrix_type full
_refine_ls_number_parameters 298
_refine_ls_number_reflns 5321
_refine_ls_number_restraints 0
_refine_ls_restrained_S_all 1.146
_refine_ls_R_factor_all 0.0900
_refine_ls_R_factor_gt 0.0554
_refine_ls_shift/su_max 0.039
_refine_ls_shift/su_mean 0.007
_refine_ls_structure_factor_coef Fsqd
_refine_ls_weighting_details 'calc w=1/[\s^2^(Fo^2^)+(0.0262P)^2^+4.2033P] where P=(Fo^2^+2Fc^2^)/3'
_refine_ls_weighting_scheme calc
_refine_ls_wR_factor_gt 0.0967
_refine_ls_wR_factor_ref 0.1103
_reflns_number_gt 4036
_reflns_number_total 5321
_reflns_threshold_expression >2sigma(I)
_cod_data_source_file b004148n.txt
_cod_data_source_block complex4a
_cod_original_sg_symbol_H-M P2(1)2(1)2(1)
_cod_database_code 7009867

loop_
_symmetry_equiv_pos_as_xyz
'x, y, z'
'-x+1/2, -y, z+1/2'
'-x, y+1/2, -z+1/2'
'x+1/2, -y+1/2, -z'

loop_
_atom_site_label
_atom_site_type_symbol
_atom_site_fract_x
_atom_site_fract_y
_atom_site_fract_z
_atom_site_U_iso_or_equiv
_atom_site_adp_type
_atom_site_occupancy
_atom_site_symmetry_multiplicity
_atom_site_calc_flag
_atom_site_refinement_flags
_atom_site_disorder_assembly
_atom_site_disorder_group
Pd1 Pd 0.17966(4) 0.50727(3) 0.88721(3) 0.04173(14) Uani 1 1 d . . .
P1 P 0.00112(17) 0.57993(13) 0.85087(10) 0.0447(4) Uani 1 1 d . . .
C1L C 0.0877(6) 0.4455(4) 0.9894(3) 0.0301(13) Uani 1 1 d . . .
H1LA H 0.1331 0.4627 1.0358 0.045 Uiso 1 1 calc R . .
H1LB H 0.0867 0.3784 0.9844 0.045 Uiso 1 1 calc R . .
H1LC H 0.0030 0.4684 0.9930 0.045 Uiso 1 1 calc R . .
F1 F 0.3440(5) 0.6065(3) 1.0104(3) 0.0879(16) Uani 1 1 d . . .
C1L' C 0.3503(6) 0.4655(5) 0.9369(4) 0.0480(18) Uani 1 1 d . . .
C1 C -0.1732(8) 0.4727(6) 0.7623(5) 0.087(3) Uani 1 1 d . . .
H1A H -0.2520 0.4399 0.7634 0.131 Uiso 1 1 calc R . .
H1B H -0.1071 0.4297 0.7490 0.131 Uiso 1 1 calc R . .
H1C H -0.1769 0.5218 0.7240 0.131 Uiso 1 1 calc R . .
P2 P 0.26405(16) 0.56635(13) 0.77465(10) 0.0431(4) Uani 1 1 d . . .
C2L' C 0.4040(7) 0.5241(6) 0.9907(5) 0.062(2) Uani 1 1 d . . .
C2 C -0.1474(6) 0.5148(6) 0.8419(4) 0.061(2) Uani 1 1 d . . .
H2A H -0.1412 0.4618 0.8782 0.073 Uiso 1 1 calc R . .
F2 F 0.5614(5) 0.5699(4) 1.0804(3) 0.1025(18) Uani 1 1 d . . .
F3 F 0.6924(5) 0.4126(4) 1.0475(3) 0.1099(19) Uani 1 1 d . . .
C3L' C 0.5158(7) 0.5076(9) 1.0289(5) 0.076(2) Uani 1 1 d . . .
C3 C -0.2477(7) 0.5806(8) 0.8758(6) 0.091(3) Uani 1 1 d . . .
H3A H -0.2728 0.6267 0.8371 0.109 Uiso 1 1 calc R . .
H3B H -0.3214 0.5451 0.8913 0.109 Uiso 1 1 calc R . .
C4 C -0.1903(10) 0.6279(8) 0.9450(6) 0.098(3) Uani 1 1 d . . .
H4A H -0.1779 0.5830 0.9869 0.117 Uiso 1 1 calc R . .
H4B H -0.2453 0.6774 0.9637 0.117 Uiso 1 1 calc R . .
C4L' C 0.5803(8) 0.4282(8) 1.0125(6) 0.075(3) Uani 1 1 d . . .
F4 F 0.5948(6) 0.2875(5) 0.9441(4) 0.125(2) Uani 1 1 d . . .
F5 F 0.3745(6) 0.3210(4) 0.8747(3) 0.1013(18) Uani 1 1 d . . .
C5 C -0.0628(8) 0.6696(6) 0.9191(5) 0.067(2) Uani 1 1 d . . .
H5A H -0.0800 0.7265 0.8889 0.081 Uiso 1 1 calc R . .
C5L' C 0.5313(9) 0.3684(7) 0.9595(6) 0.078(3) Uani 1 1 d . . .
C6L' C 0.4124(8) 0.3873(5) 0.9217(4) 0.059(2) Uani 1 1 d . . .
C6 C 0.0264(10) 0.6964(7) 0.9861(5) 0.096(3) Uani 1 1 d . . .
H6A H -0.0129 0.7432 1.0183 0.144 Uiso 1 1 calc R . .
H6B H 0.1031 0.7211 0.9648 0.144 Uiso 1 1 calc R . .
H6C H 0.0446 0.6418 1.0169 0.144 Uiso 1 1 calc R . .
C7 C 0.0275(6) 0.6455(5) 0.7603(4) 0.0433(16) Uani 1 1 d . . .
C8 C -0.0642(7) 0.7007(5) 0.7248(4) 0.058(2) Uani 1 1 d . . .
H8A H -0.1439 0.7049 0.7468 0.070 Uiso 1 1 calc R . .
C9 C -0.0370(8) 0.7494(6) 0.6569(5) 0.066(2) Uani 1 1 d . . .
H9A H -0.0982 0.7870 0.6339 0.079 Uiso 1 1 calc R . .
C10 C 0.0784(8) 0.7424(5) 0.6239(4) 0.060(2) Uani 1 1 d . . .
H10A H 0.0960 0.7755 0.5784 0.072 Uiso 1 1 calc R . .
C11 C 0.1701(7) 0.6868(5) 0.6571(4) 0.0520(17) Uani 1 1 d . . .
H11A H 0.2480 0.6811 0.6329 0.062 Uiso 1 1 calc R . .
C12 C 0.1471(6) 0.6391(4) 0.7264(4) 0.0398(16) Uani 1 1 d . . .
C18 C 0.3999(9) 0.7391(6) 0.7898(6) 0.088(3) Uani 1 1 d . . .
H18A H 0.4817 0.7673 0.7931 0.132 Uiso 1 1 calc R . .
H18B H 0.3532 0.7532 0.8364 0.132 Uiso 1 1 calc R . .
H18C H 0.3562 0.7637 0.7452 0.132 Uiso 1 1 calc R . .
C17 C 0.4135(7) 0.6337(5) 0.7816(5) 0.062(2) Uani 1 1 d . . .
H17A H 0.4560 0.6118 0.8290 0.074 Uiso 1 1 calc R . .
C16 C 0.4933(7) 0.5991(6) 0.7122(5) 0.066(2) Uani 1 1 d . . .
H16A H 0.4726 0.6342 0.6654 0.079 Uiso 1 1 calc R . .
H16B H 0.5821 0.6075 0.7231 0.079 Uiso 1 1 calc R . .
C15 C 0.4643(6) 0.4969(7) 0.7009(4) 0.068(2) Uani 1 1 d . . .
H15A H 0.4961 0.4605 0.7444 0.082 Uiso 1 1 calc R . .
H15B H 0.5029 0.4740 0.6532 0.082 Uiso 1 1 calc R . .
C14 C 0.3214(6) 0.4882(5) 0.6959(3) 0.0508(15) Uani 1 1 d . . .
H14A H 0.2951 0.5158 0.6460 0.061 Uiso 1 1 calc R . .
C13 C 0.2711(8) 0.3878(6) 0.6985(4) 0.072(2) Uani 1 1 d . . .
H13A H 0.3051 0.3526 0.6556 0.108 Uiso 1 1 calc R . .
H13B H 0.1810 0.3888 0.6948 0.108 Uiso 1 1 calc R . .
H13C H 0.2955 0.3588 0.7468 0.108 Uiso 1 1 calc R . .

loop_
_atom_site_aniso_label
_atom_site_aniso_U_11
_atom_site_aniso_U_22
_atom_site_aniso_U_33
_atom_site_aniso_U_23
_atom_site_aniso_U_13
_atom_site_aniso_U_12
Pd1 0.0469(2) 0.0400(3) 0.0383(2) 0.0035(2) -0.0021(2) 0.0034(3)
P1 0.0457(10) 0.0442(11) 0.0442(9) 0.0038(8) 0.0033(8) 0.0052(8)
C1L 0.043(4) 0.029(3) 0.018(3) -0.005(2) -0.004(3) 0.003(3)
F1 0.092(4) 0.066(3) 0.105(4) -0.022(3) -0.027(3) 0.007(3)
C1L' 0.050(4) 0.050(4) 0.044(4) 0.011(3) -0.004(3) 0.003(3)
C1 0.073(5) 0.091(7) 0.099(6) -0.005(5) -0.018(6) -0.014(6)
P2 0.0384(9) 0.0483(11) 0.0426(9) 0.0061(8) -0.0025(8) 0.0006(8)
C2L' 0.062(5) 0.058(6) 0.067(5) 0.010(4) -0.003(4) -0.001(4)
C2 0.054(4) 0.063(5) 0.067(4) 0.022(4) -0.008(3) -0.004(4)
F2 0.100(4) 0.109(4) 0.099(4) 0.002(3) -0.041(3) -0.020(4)
F3 0.065(3) 0.142(5) 0.123(4) 0.044(4) -0.022(3) 0.017(4)
C3L' 0.058(5) 0.099(7) 0.072(5) 0.019(6) -0.024(4) -0.023(6)
C3 0.045(5) 0.125(8) 0.103(8) 0.033(7) 0.020(5) 0.013(5)
C4 0.089(7) 0.129(9) 0.076(6) 0.007(6) 0.031(6) 0.044(7)
C4L' 0.055(5) 0.091(7) 0.079(6) 0.036(6) -0.005(5) 0.008(5)
F4 0.121(5) 0.114(5) 0.140(5) 0.002(4) 0.000(4) 0.075(4)
F5 0.124(4) 0.086(4) 0.094(4) -0.015(3) -0.022(3) 0.042(3)
C5 0.080(6) 0.062(5) 0.060(5) -0.008(4) 0.012(5) 0.025(5)
C5L' 0.074(6) 0.078(7) 0.083(6) 0.023(5) 0.000(6) 0.021(5)
C6L' 0.083(6) 0.039(4) 0.055(4) -0.005(4) 0.019(4) 0.008(4)
C6 0.138(10) 0.078(7) 0.073(6) -0.037(5) 0.002(7) 0.023(7)
C7 0.050(4) 0.037(4) 0.043(4) 0.000(3) -0.003(3) 0.005(3)
C8 0.043(4) 0.062(5) 0.070(5) 0.008(4) -0.003(4) 0.011(4)
C9 0.071(6) 0.064(6) 0.063(5) 0.019(4) -0.015(5) 0.010(4)
C10 0.077(5) 0.052(4) 0.051(4) 0.025(4) 0.006(4) 0.008(4)
C11 0.053(4) 0.058(4) 0.044(4) 0.011(3) -0.004(4) -0.003(4)
C12 0.039(4) 0.041(4) 0.040(3) 0.004(3) -0.009(3) -0.002(3)
C18 0.090(7) 0.064(6) 0.111(8) -0.005(5) -0.021(6) -0.028(5)
C17 0.055(5) 0.061(5) 0.069(5) 0.017(4) -0.022(4) -0.011(4)
C16 0.041(4) 0.079(6) 0.078(6) 0.022(5) 0.003(4) -0.001(4)
C15 0.053(4) 0.082(6) 0.070(5) 0.007(6) 0.005(4) 0.011(5)
C14 0.050(3) 0.063(4) 0.040(3) -0.001(3) 0.002(3) 0.011(5)
C13 0.087(6) 0.065(6) 0.064(5) -0.012(4) -0.004(5) 0.006(5)

loop_
_atom_type_symbol
_atom_type_description
_atom_type_scat_dispersion_real
_atom_type_scat_dispersion_imag
_atom_type_scat_source
C C 0.0033 0.0016 'International Tables Vol C Tables 4.2.6.8 and 6.1.1.4'
H H 0.0000 0.0000 'International Tables Vol C Tables 4.2.6.8 and 6.1.1.4'
F F 0.0171 0.0103 'International Tables Vol C Tables 4.2.6.8 and 6.1.1.4'
P P 0.1023 0.0942 'International Tables Vol C Tables 4.2.6.8 and 6.1.1.4'
Pd Pd -0.9988 1.0072 'International Tables Vol C Tables 4.2.6.8 and 6.1.1.4'

loop_
_geom_angle_atom_site_label_1
_geom_angle_atom_site_label_2
_geom_angle_atom_site_label_3
_geom_angle
_geom_angle_site_symmetry_1
_geom_angle_site_symmetry_3
_geom_angle_publ_flag
C1L' Pd1 C1L 87.0(2) . . ?
C1L' Pd1 P1 167.4(2) . . ?
C1L Pd1 P1 91.65(16) . . ?
C1L' Pd1 P2 96.13(18) . . ?
C1L Pd1 P2 175.57(16) . . ?
P1 Pd1 P2 85.93(6) . . ?
C7 P1 C2 108.5(3) . . ?
C7 P1 C5 103.8(3) . . ?
C2 P1 C5 94.9(4) . . ?
C7 P1 Pd1 109.8(2) . . ?
C2 P1 Pd1 121.1(3) . . ?
C5 P1 Pd1 116.8(3) . . ?
C6L' C1L' C2L' 116.0(7) . . ?
C6L' C1L' Pd1 126.5(6) . . ?
C2L' C1L' Pd1 117.5(5) . . ?
C12 P2 C14 103.7(3) . . ?
C12 P2 C17 108.7(3) . . ?
C14 P2 C17 94.3(4) . . ?
C12 P2 Pd1 108.9(2) . . ?
C14 P2 Pd1 121.5(2) . . ?
C17 P2 Pd1 118.1(3) . . ?
C1L' C2L' F1 119.4(7) . . ?
C1L' C2L' C3L' 125.1(9) . . ?
F1 C2L' C3L' 115.4(8) . . ?
C1 C2 C3 117.1(7) . . ?
C1 C2 P1 115.5(5) . . ?
C3 C2 P1 105.0(6) . . ?
C4L' C3L' F2 120.4(8) . . ?
C4L' C3L' C2L' 118.8(9) . . ?
F2 C3L' C2L' 120.7(10) . . ?
C4 C3 C2 107.0(7) . . ?
C3 C4 C5 107.7(7) . . ?
C3L' C4L' F3 119.5(10) . . ?
C3L' C4L' C5L' 118.2(8) . . ?
F3 C4L' C5L' 122.3(10) . . ?
C6 C5 C4 115.1(8) . . ?
C6 C5 P1 114.5(6) . . ?
C4 C5 P1 103.7(6) . . ?
C4L' C5L' F4 118.3(9) . . ?
C4L' C5L' C6L' 121.3(8) . . ?
F4 C5L' C6L' 120.3(9) . . ?
F5 C6L' C1L' 125.3(8) . . ?
F5 C6L' C5L' 114.3(7) . . ?
C1L' C6L' C5L' 120.4(8) . . ?
C8 C7 C12 119.5(6) . . ?
C8 C7 P1 123.4(5) . . ?
C12 C7 P1 117.2(5) . . ?
C9 C8 C7 120.2(7) . . ?
C10 C9 C8 120.2(7) . . ?
C9 C10 C11 120.7(7) . . ?
C12 C11 C10 120.5(7) . . ?
C11 C12 C7 118.8(6) . . ?
C11 C12 P2 123.1(5) . . ?
C7 C12 P2 118.1(5) . . ?
C18 C17 C16 116.2(7) . . ?
C18 C17 P2 115.8(6) . . ?
C16 C17 P2 104.8(5) . . ?
C15 C16 C17 107.2(6) . . ?
C16 C15 C14 106.9(7) . . ?
C13 C14 C15 115.0(7) . . ?
C13 C14 P2 115.2(5) . . ?
C15 C14 P2 103.8(5) . . ?

loop_
_geom_bond_atom_site_label_1
_geom_bond_atom_site_label_2
_geom_bond_distance
_geom_bond_site_symmetry_2
_geom_bond_publ_flag
Pd1 C1L' 2.091(7) . ?
Pd1 C1L 2.189(5) . ?
Pd1 P1 2.2502(19) . ?
Pd1 P2 2.2863(18) . ?
P1 C7 1.832(7) . ?
P1 C2 1.838(7) . ?
P1 C5 1.859(7) . ?
F1 C2L' 1.378(9) . ?
C1L' C6L' 1.320(9) . ?
C1L' C2L' 1.368(10) . ?
C1 C2 1.514(11) . ?
P2 C12 1.818(6) . ?
P2 C14 1.851(6) . ?
P2 C17 1.861(8) . ?
C2L' C3L' 1.377(10) . ?
C2 C3 1.533(11) . ?
F2 C3L' 1.342(11) . ?
F3 C4L' 1.353(10) . ?
C3L' C4L' 1.351(13) . ?
C3 C4 1.494(13) . ?
C4 C5 1.545(13) . ?
C4L' C5L' 1.350(13) . ?
F4 C5L' 1.360(10) . ?
F5 C6L' 1.304(9) . ?
C5 C6 1.536(12) . ?
C5L' C6L' 1.446(12) . ?
C7 C8 1.392(9) . ?
C7 C12 1.401(9) . ?
C8 C9 1.383(10) . ?
C9 C10 1.356(11) . ?
C10 C11 1.379(10) . ?
C11 C12 1.389(9) . ?
C18 C17 1.515(10) . ?
C17 C16 1.542(11) . ?
C16 C15 1.500(12) . ?
C15 C14 1.527(9) . ?
C14 C13 1.528(11) . ?
